data_4036096
loop_
_publ_author_name
'Chow, Chi Hao Eugene'
'Phan, Hoa'
'Zhang, Xiaojie'
'Wu, Jishan'

_publ_section_title
;
 Sulfur-Doped (Dibenzo)heptazethrene and (Dibenzo)octazethrene
 Diradicaloids.
;
_journal_name_full 'The Journal of organic chemistry'
_journal_paper_doi 10.1021/acs.joc.9b02796
_journal_year 2019
_chemical_formula_moiety 'C14 H9 S'
_chemical_formula_sum 'C14 H9 S'
_chemical_formula_weight 209.27
_space_group_crystal_system monoclinic
_space_group_IT_number 14
_space_group_name_Hall '-P 2ybc'
_space_group_name_H-M_alt 'P 1 21/c 1'
_atom_sites_solution_hydrogens geom
_audit_creation_method SHELXL-2014/7
_cell_angle_alpha 90
_cell_angle_beta 94.014(19)
_cell_angle_gamma 90
_cell_formula_units_Z 4
_cell_length_a 8.148(6)
_cell_length_b 8.347(4)
_cell_length_c 14.363(11)
_cell_measurement_reflns_used 540
_cell_measurement_temperature 100(2)
_cell_measurement_theta_max 74.498
_cell_measurement_theta_min 5.442
_cell_volume 974.5(11)
_computing_cell_refinement 'SHELXTL, Acta Cryst., Sect. A 2008, 64, 112-122.'
_computing_data_collection 'APEX3 v2016.9.0'
_computing_data_reduction 'Saint, APEX v2014.11.0.'
_computing_molecular_graphics Ortep3
_computing_publication_material 'APEX3 v2016.9.0'
_computing_structure_refinement 'SHELXL-2014/7 (Sheldrick, 2014)'
_computing_structure_solution 'SHELXT, Acta Cryst., Sect. A 2015, A71, 3-8.'
_diffrn_ambient_temperature 100(2)
_diffrn_measured_fraction_theta_full 0.995
_diffrn_measured_fraction_theta_max 0.981
_diffrn_measurement_device_type 'Bruker AXS D8 Venture '
_diffrn_measurement_method 'profile data from \q/2\q scans'
_diffrn_radiation_type CuK\a
_diffrn_radiation_wavelength 1.54178
_diffrn_reflns_av_R_equivalents 0.0393
_diffrn_reflns_av_unetI/netI 0.0327
_diffrn_reflns_Laue_measured_fraction_full 0.995
_diffrn_reflns_Laue_measured_fraction_max 0.981
_diffrn_reflns_limit_h_max 10
_diffrn_reflns_limit_h_min -10
_diffrn_reflns_limit_k_max 9
_diffrn_reflns_limit_k_min -10
_diffrn_reflns_limit_l_max 17
_diffrn_reflns_limit_l_min -17
_diffrn_reflns_number 8859
_diffrn_reflns_point_group_measured_fraction_full 0.995
_diffrn_reflns_point_group_measured_fraction_max 0.981
_diffrn_reflns_theta_full 67.679
_diffrn_reflns_theta_max 74.498
_diffrn_reflns_theta_min 5.442
_exptl_absorpt_coefficient_mu 2.559
_exptl_absorpt_correction_T_max 0.874
_exptl_absorpt_correction_T_min 0.464
_exptl_absorpt_correction_type multi-scan
_exptl_absorpt_process_details Sadabs
_exptl_crystal_colour yellow
_exptl_crystal_density_diffrn 1.426
_exptl_crystal_description rod
_exptl_crystal_F_000 436
_exptl_crystal_size_max 0.355
_exptl_crystal_size_mid 0.056
_exptl_crystal_size_min 0.054
_refine_diff_density_max 0.305
_refine_diff_density_min -0.280
_refine_diff_density_rms 0.061
_refine_ls_extinction_method none
_refine_ls_goodness_of_fit_ref 1.063
_refine_ls_hydrogen_treatment constr
_refine_ls_matrix_type full
_refine_ls_number_parameters 137
_refine_ls_number_reflns 1954
_refine_ls_number_restraints 0
_refine_ls_restrained_S_all 1.063
_refine_ls_R_factor_all 0.0471
_refine_ls_R_factor_gt 0.0373
_refine_ls_shift/su_max 0.001
_refine_ls_shift/su_mean 0.000
_refine_ls_structure_factor_coef Fsqd
_refine_ls_weighting_details 'w=1/[\s^2^(Fo^2^)+(0.0279P)^2^+0.8263P] where P=(Fo^2^+2Fc^2^)/3'
_refine_ls_weighting_scheme calc
_refine_ls_wR_factor_gt 0.0793
_refine_ls_wR_factor_ref 0.0835
_reflns_Friedel_coverage 0.000
_reflns_number_gt 1684
_reflns_number_total 1954
_reflns_threshold_expression 'I > 2\s(I)'
_cod_data_source_file jo9b02796_si_002.cif
_cod_data_source_block h208
_cod_original_sg_symbol_H-M 'P 21/c'
_cod_database_code 4036096
_shelx_space_group_comment
;
The symmetry employed for this shelxl refinement is uniquely defined
by the following loop, which should always be used as a source of
symmetry information in preference to the above space-group names.
They are only intended as comments.
;
_shelx_estimated_absorpt_t_min 0.464
_shelx_estimated_absorpt_t_max 0.874

loop_
_space_group_symop_operation_xyz
'x, y, z'
'-x, y+1/2, -z+1/2'
'-x, -y, -z'
'x, -y-1/2, z-1/2'

loop_
_atom_site_label
_atom_site_type_symbol
_atom_site_fract_x
_atom_site_fract_y
_atom_site_fract_z
_atom_site_U_iso_or_equiv
_atom_site_adp_type
_atom_site_occupancy
_atom_site_site_symmetry_order
_atom_site_calc_flag
_atom_site_refinement_flags_posn
_atom_site_refinement_flags_adp
S1 S 0.17860(5) 0.65930(6) 0.40879(3) 0.02021(14) Uani 1 1 d . .
C1 C 0.3576(2) 0.5654(2) 0.45861(11) 0.0172(4) Uani 1 1 d . .
C2 C 0.4152(2) 0.4226(2) 0.42146(11) 0.0161(4) Uani 1 1 d . .
C3 C 0.3350(2) 0.3466(2) 0.33619(11) 0.0169(4) Uani 1 1 d . .
C4 C 0.3503(2) 0.1852(2) 0.31591(12) 0.0204(4) Uani 1 1 d . .
C5 C 0.3093(2) 0.1314(3) 0.22338(13) 0.0239(4) Uani 1 1 d . .
H5 H 0.3224 0.0211 0.2093 0.029 Uiso 1 1 calc R U
C6 C 0.2521(2) 0.2320(3) 0.15438(13) 0.0248(4) Uani 1 1 d . .
H6 H 0.2374 0.1942 0.0920 0.030 Uiso 1 1 calc R U
C7 C 0.2144(2) 0.3927(3) 0.17500(12) 0.0216(4) Uani 1 1 d . .
C8 C 0.1360(2) 0.4974(3) 0.10759(12) 0.0254(5) Uani 1 1 d . .
H8 H 0.1158 0.4617 0.0450 0.030 Uiso 1 1 calc R U
C9 C 0.0895(2) 0.6472(3) 0.13103(12) 0.0266(5) Uani 1 1 d . .
H9 H 0.0403 0.7163 0.0845 0.032 Uiso 1 1 calc R U
C10 C 0.1137(2) 0.7013(3) 0.22389(12) 0.0226(4) Uani 1 1 d . .
H10 H 0.0784 0.8054 0.2402 0.027 Uiso 1 1 calc R U
C11 C 0.1890(2) 0.6024(2) 0.29109(11) 0.0188(4) Uani 1 1 d . .
C12 C 0.2495(2) 0.4490(2) 0.26829(11) 0.0178(4) Uani 1 1 d . .
C13 C 0.4384(2) 0.6386(2) 0.53597(11) 0.0168(4) Uani 1 1 d . .
H13 H 0.3927 0.7330 0.5606 0.020 Uiso 1 1 calc R U
C14 C 0.4008(2) 0.0589(3) 0.38725(13) 0.0263(4) Uani 1 1 d . .
H14A H 0.5168 0.0315 0.3824 0.039 Uiso 1 1 calc R U
H14B H 0.3329 -0.0369 0.3758 0.039 Uiso 1 1 calc R U
H14C H 0.3854 0.1001 0.4499 0.039 Uiso 1 1 calc R U

loop_
_atom_site_aniso_label
_atom_site_aniso_U_11
_atom_site_aniso_U_22
_atom_site_aniso_U_33
_atom_site_aniso_U_23
_atom_site_aniso_U_13
_atom_site_aniso_U_12
S1 0.0189(2) 0.0249(3) 0.0161(2) -0.00119(18) -0.00365(15) 0.00728(18)
C1 0.0157(8) 0.0212(11) 0.0145(8) 0.0031(7) -0.0003(6) 0.0021(7)
C2 0.0166(8) 0.0192(10) 0.0123(8) 0.0009(7) 0.0001(6) -0.0006(7)
C3 0.0147(8) 0.0222(11) 0.0140(8) -0.0010(7) 0.0016(6) -0.0010(7)
C4 0.0159(8) 0.0247(12) 0.0206(9) -0.0035(7) 0.0014(7) -0.0003(7)
C5 0.0194(9) 0.0266(12) 0.0260(10) -0.0097(8) 0.0024(7) -0.0014(8)
C6 0.0191(9) 0.0371(13) 0.0182(9) -0.0094(8) 0.0017(7) -0.0047(8)
C7 0.0138(8) 0.0344(13) 0.0165(8) -0.0017(8) 0.0002(7) -0.0027(7)
C8 0.0165(9) 0.0459(14) 0.0132(8) 0.0017(8) -0.0023(7) -0.0019(8)
C9 0.0163(9) 0.0461(15) 0.0169(9) 0.0097(8) -0.0024(7) 0.0010(8)
C10 0.0163(9) 0.0293(12) 0.0219(9) 0.0054(8) -0.0007(7) 0.0017(8)
C11 0.0135(8) 0.0274(12) 0.0152(8) 0.0023(7) -0.0019(6) -0.0009(7)
C12 0.0128(8) 0.0259(11) 0.0143(8) 0.0012(7) -0.0006(6) -0.0035(7)
C13 0.0187(9) 0.0164(10) 0.0155(8) 0.0004(7) 0.0017(6) 0.0022(7)
C14 0.0283(10) 0.0202(12) 0.0300(10) -0.0023(8) -0.0012(8) 0.0021(8)

loop_
_atom_type_symbol
_atom_type_description
_atom_type_scat_dispersion_real
_atom_type_scat_dispersion_imag
_atom_type_scat_source
C C 0.0181 0.0091 'International Tables Vol C Tables 4.2.6.8 and 6.1.1.4'
H H 0.0000 0.0000 'International Tables Vol C Tables 4.2.6.8 and 6.1.1.4'
S S 0.3331 0.5567 'International Tables Vol C Tables 4.2.6.8 and 6.1.1.4'

loop_
_geom_angle_atom_site_label_1
_geom_angle_atom_site_label_2
_geom_angle_atom_site_label_3
_geom_angle
_geom_angle_site_symmetry_1
_geom_angle_site_symmetry_3
C1 S1 C11 100.10(9) . .
C13 C1 C2 121.70(16) . .
C13 C1 S1 117.40(15) . .
C2 C1 S1 120.90(13) . .
C13 C2 C1 116.28(16) 3_666 .
C13 C2 C3 121.02(17) 3_666 .
C1 C2 C3 122.48(16) . .
C4 C3 C12 118.76(16) . .
C4 C3 C2 123.14(16) . .
C12 C3 C2 117.88(17) . .
C3 C4 C5 119.02(17) . .
C3 C4 C14 124.13(17) . .
C5 C4 C14 116.78(18) . .
C6 C5 C4 122.3(2) . .
C6 C5 H5 118.8 . .
C4 C5 H5 118.8 . .
C5 C6 C7 120.23(17) . .
C5 C6 H6 119.9 . .
C7 C6 H6 119.9 . .
C6 C7 C8 122.34(17) . .
C6 C7 C12 118.45(17) . .
C8 C7 C12 119.14(19) . .
C9 C8 C7 121.18(17) . .
C9 C8 H8 119.4 . .
C7 C8 H8 119.4 . .
C8 C9 C10 120.51(18) . .
C8 C9 H9 119.7 . .
C10 C9 H9 119.7 . .
C11 C10 C9 119.7(2) . .
C11 C10 H10 120.1 . .
C9 C10 H10 120.1 . .
C10 C11 C12 121.54(17) . .
C10 C11 S1 117.38(15) . .
C12 C11 S1 120.35(13) . .
C11 C12 C7 117.58(16) . .
C11 C12 C3 122.62(16) . .
C7 C12 C3 119.70(18) . .
C1 C13 C2 121.97(17) . 3_666
C1 C13 H13 119.0 . .
C2 C13 H13 119.0 3_666 .
C4 C14 H14A 109.5 . .
C4 C14 H14B 109.5 . .
H14A C14 H14B 109.5 . .
C4 C14 H14C 109.5 . .
H14A C14 H14C 109.5 . .
H14B C14 H14C 109.5 . .

loop_
_geom_bond_atom_site_label_1
_geom_bond_atom_site_label_2
_geom_bond_distance
_geom_bond_site_symmetry_2
S1 C1 1.763(2) .
S1 C11 1.764(2) .
C1 C13 1.392(2) .
C1 C2 1.400(3) .
C2 C13 1.399(2) 3_666
C2 C3 1.489(2) .
C3 C4 1.386(3) .
C3 C12 1.440(2) .
C4 C5 1.420(3) .
C4 C14 1.507(3) .
C5 C6 1.356(3) .
C5 H5 0.9500 .
C6 C7 1.412(3) .
C6 H6 0.9500 .
C7 C8 1.422(3) .
C7 C12 1.430(3) .
C8 C9 1.356(3) .
C8 H8 0.9500 .
C9 C10 1.409(3) .
C9 H9 0.9500 .
C10 C11 1.381(3) .
C10 H10 0.9500 .
C11 C12 1.418(3) .
C13 C2 1.399(2) 3_666
C13 H13 0.9500 .
C14 H14A 0.9800 .
C14 H14B 0.9800 .
C14 H14C 0.9800 .

loop_
_geom_torsion_atom_site_label_1
_geom_torsion_atom_site_label_2
_geom_torsion_atom_site_label_3
_geom_torsion_atom_site_label_4
_geom_torsion
_geom_torsion_site_symmetry_1
_geom_torsion_site_symmetry_4
C11 S1 C1 C13 149.18(14) . .
C11 S1 C1 C2 -30.93(16) . .
C13 C1 C2 C13 -2.5(3) . 3_666
S1 C1 C2 C13 177.65(13) . 3_666
C13 C1 C2 C3 -177.09(16) . .
S1 C1 C2 C3 3.0(2) . .
C13 C2 C3 C4 28.4(3) 3_666 .
C1 C2 C3 C4 -157.27(17) . .
C13 C2 C3 C12 -146.26(17) 3_666 .
C1 C2 C3 C12 28.1(2) . .
C12 C3 C4 C5 11.6(2) . .
C2 C3 C4 C5 -162.94(16) . .
C12 C3 C4 C14 -165.34(16) . .
C2 C3 C4 C14 20.1(3) . .
C3 C4 C5 C6 -1.5(3) . .
C14 C4 C5 C6 175.72(17) . .
C4 C5 C6 C7 -6.9(3) . .
C5 C6 C7 C8 -172.31(17) . .
C5 C6 C7 C12 4.6(3) . .
C6 C7 C8 C9 174.79(18) . .
C12 C7 C8 C9 -2.1(3) . .
C7 C8 C9 C10 -1.9(3) . .
C8 C9 C10 C11 1.6(3) . .
C9 C10 C11 C12 2.7(3) . .
C9 C10 C11 S1 -167.48(14) . .
C1 S1 C11 C10 -153.65(15) . .
C1 S1 C11 C12 36.01(16) . .
C10 C11 C12 C7 -6.5(3) . .
S1 C11 C12 C7 163.41(13) . .
C10 C11 C12 C3 177.09(16) . .
S1 C11 C12 C3 -13.0(2) . .
C6 C7 C12 C11 -170.88(16) . .
C8 C7 C12 C11 6.1(2) . .
C6 C7 C12 C3 5.6(2) . .
C8 C7 C12 C3 -177.39(16) . .
C4 C3 C12 C11 162.58(17) . .
C2 C3 C12 C11 -22.6(2) . .
C4 C3 C12 C7 -13.7(2) . .
C2 C3 C12 C7 161.12(15) . .
C2 C1 C13 C2 2.6(3) . 3_666
S1 C1 C13 C2 -177.51(14) . 3_666
